data_7046098
loop_
_publ_author_name
'Ji, Ning-Ning'
'Shi, Zhi-Qiang'
'Hu, Hai-Liang'
'Zheng, He-Gen'

_publ_section_title
;
 A triphenylamine-functionalized luminescent sensor for efficient
 p-nitroaniline detection.
;
_journal_issue 21
_journal_name_full 'Dalton transactions (Cambridge, England : 2003)'
_journal_page_first 7222
_journal_page_last 7228
_journal_paper_doi 10.1039/c8dt01240g
_journal_volume 47
_journal_year 2018
_chemical_formula_moiety 'C29 H20 N4 O5 Zn'
_chemical_formula_sum 'C29 H20 N4 O5 Zn'
_chemical_formula_weight 569.86
_space_group_crystal_system orthorhombic
_space_group_IT_number 61
_space_group_name_Hall '-P 2ac 2ab'
_space_group_name_H-M_alt 'P b c a'
_symmetry_space_group_name_Hall '-P 2ac 2ab'
_symmetry_space_group_name_H-M 'P b c a'
_atom_sites_solution_hydrogens geom
_audit_creation_date 2018-04-23
_audit_creation_method
;
Olex2 1.2-alpha
(compiled 2018.04.18 svn.r3501 for OlexSys, GUI svn.r5488)
;
_audit_update_record
;
2018-04-24 deposited with the CCDC.
2018-04-25 downloaded from the CCDC.
;
_cell_angle_alpha 90
_cell_angle_beta 90
_cell_angle_gamma 90
_cell_formula_units_Z 8
_cell_length_a 12.696(2)
_cell_length_b 15.239(3)
_cell_length_c 27.961(5)
_cell_measurement_reflns_used 4256
_cell_measurement_temperature 296.15
_cell_measurement_theta_max 21.907
_cell_measurement_theta_min 2.212
_cell_volume 5409.7(17)
_computing_cell_refinement 'SAINT v7.68A (Bruker, 2009)'
_computing_data_reduction 'SAINT v7.68A (Bruker, 2009)'
_computing_molecular_graphics 'Olex2 (Dolomanov et al., 2009)'
_computing_publication_material 'Olex2 (Dolomanov et al., 2009)'
_computing_structure_refinement 'ShelXL (Sheldrick, 2015)'
_diffrn_ambient_temperature 296.15
_diffrn_measured_fraction_theta_full 0.997
_diffrn_measured_fraction_theta_max 0.997
_diffrn_measurement_device_type 'CCD area detector'
_diffrn_measurement_method 'phi and omega scans'
_diffrn_radiation_monochromator graphite
_diffrn_radiation_type MoK\a
_diffrn_radiation_wavelength 0.71073
_diffrn_reflns_av_R_equivalents 0.0787
_diffrn_reflns_av_unetI/netI 0.0451
_diffrn_reflns_Laue_measured_fraction_full 0.997
_diffrn_reflns_Laue_measured_fraction_max 0.997
_diffrn_reflns_limit_h_max 15
_diffrn_reflns_limit_h_min -15
_diffrn_reflns_limit_k_max 18
_diffrn_reflns_limit_k_min -13
_diffrn_reflns_limit_l_max 33
_diffrn_reflns_limit_l_min -33
_diffrn_reflns_number 37365
_diffrn_reflns_point_group_measured_fraction_full 0.997
_diffrn_reflns_point_group_measured_fraction_max 0.997
_diffrn_reflns_theta_full 24.999
_diffrn_reflns_theta_max 24.999
_diffrn_reflns_theta_min 1.457
_exptl_absorpt_coefficient_mu 0.953
_exptl_absorpt_correction_type none
_exptl_crystal_colour yellow
_exptl_crystal_colour_primary yellow
_exptl_crystal_density_diffrn 1.399
_exptl_crystal_description block
_exptl_crystal_F_000 2336
_exptl_crystal_size_max 0.3
_exptl_crystal_size_mid 0.26
_exptl_crystal_size_min 0.15
_refine_diff_density_max 0.631
_refine_diff_density_min -0.302
_refine_diff_density_rms 0.060
_refine_ls_extinction_method none
_refine_ls_goodness_of_fit_ref 1.023
_refine_ls_hydrogen_treatment constr
_refine_ls_matrix_type full
_refine_ls_number_parameters 389
_refine_ls_number_reflns 4753
_refine_ls_number_restraints 106
_refine_ls_restrained_S_all 1.035
_refine_ls_R_factor_all 0.0851
_refine_ls_R_factor_gt 0.0509
_refine_ls_shift/su_max 0.002
_refine_ls_shift/su_mean 0.000
_refine_ls_structure_factor_coef Fsqd
_refine_ls_weighting_details 'w=1/[\s^2^(Fo^2^)+(0.0793P)^2^+3.3815P] where P=(Fo^2^+2Fc^2^)/3'
_refine_ls_weighting_scheme calc
_refine_ls_wR_factor_gt 0.1345
_refine_ls_wR_factor_ref 0.1537
_reflns_Friedel_coverage 0.000
_reflns_number_gt 3121
_reflns_number_total 4753
_reflns_threshold_expression 'I > 2\s(I)'
_cod_data_source_file c8dt01240g2.cif
_cod_data_source_block 1
_cod_depositor_comments 'Adding full bibliography for 7046098.cif.'
_cod_original_cell_volume 5409.8(16)
_cod_database_code 7046098
_shelx_shelxl_version_number 2014/7
_shelx_space_group_comment
;
The symmetry employed for this shelxl refinement is uniquely defined
by the following loop, which should always be used as a source of
symmetry information in preference to the above space-group names.
They are only intended as comments.
;
_shelx_estimated_absorpt_t_max 0.870
_shelx_estimated_absorpt_t_min 0.763
_olex2_refinement_description
;
1. Fixed Uiso
 At 1.2 times of:
  All C(H) groups
2. Restrained distances
 O4A-O3A
 2.2 with sigma of 0.02
 N4A-O5A
 1.2 with sigma of 0.02
 O4A-O5A = O5A-O3A
 2.2 with sigma of 0.02
 O4A-N4A = N4A-O3A
 1.2 with sigma of 0.02
 Zn1-O4A
 2 with sigma of 0.02
3. Uiso/Uaniso restraints and constraints
Uanis(N4) \\sim Ueq, Uanis(O3) \\sim Ueq, Uanis(O4) \\sim Ueq, Uanis(O5) \\sim
Ueq, Uanis(O3A) \\sim Ueq, Uanis(N4A) \\sim Ueq, Uanis(O4A) \\sim Ueq,
Uanis(O5A) \\sim Ueq: with sigma of 0.01 and sigma for terminal atoms of 0.02
4. Rigid body (RIGU) restrains
 N4, O3, O4, O5, Zn1, O3A, N4A, O4A, O5A
 with sigma for 1-2 distances of 0.004 and sigma for 1-3 distances of 0.004
5. Others
 Sof(O3A)=Sof(N4A)=Sof(O4A)=Sof(O5A)=1-FVAR(1)
 Sof(N4)=Sof(O3)=Sof(O4)=Sof(O5)=FVAR(1)
6.a Aromatic/amide H refined with riding coordinates:
 C2(H2), C3(H3), C5(H5), C6(H6), C9(H9), C10(H10), C12(H12), C13(H13),
 C15(H15), C16(H16), C17(H17), C18(H18), C20(H20), C21(H21), C23(H23), C24(H24),
  C26(H26), C27(H27), C28(H28), C29(H29)
;
_platon_squeeze_void_probe_radius 1.20
_olex2_submission_special_instructions 'No special instructions were received'

loop_
_space_group_symop_operation_xyz
'x, y, z'
'-x+1/2, -y, z+1/2'
'-x, y+1/2, -z+1/2'
'x+1/2, -y+1/2, -z'
'-x, -y, -z'
'x-1/2, y, -z-1/2'
'x, -y-1/2, z-1/2'
'-x-1/2, y-1/2, z'

loop_
_atom_site_label
_atom_site_type_symbol
_atom_site_fract_x
_atom_site_fract_y
_atom_site_fract_z
_atom_site_U_iso_or_equiv
_atom_site_adp_type
_atom_site_occupancy
_atom_site_site_symmetry_order
_atom_site_calc_flag
_atom_site_refinement_flags_posn
_atom_site_refinement_flags_adp
_atom_site_refinement_flags_occupancy
_atom_site_disorder_assembly
_atom_site_disorder_group
C1 C 0.6193(3) 0.1774(2) 0.80072(13) 0.0494(10) Uani 1 1 d . . . . .
C2 C 0.6344(4) 0.1754(3) 0.84977(14) 0.0558(11) Uani 1 1 d . . . . .
H2 H 0.6663 0.2228 0.8650 0.067 Uiso 1 1 calc R . . . .
C3 C 0.6027(3) 0.1043(3) 0.87598(14) 0.0573(11) Uani 1 1 d . . . . .
H3 H 0.6151 0.1032 0.9088 0.069 Uiso 1 1 calc R . . . .
C4 C 0.5530(3) 0.0344(3) 0.85464(14) 0.0493(10) Uani 1 1 d . . . . .
C5 C 0.5357(3) 0.0365(3) 0.80613(15) 0.0581(11) Uani 1 1 d . . . . .
H5 H 0.5010 -0.0100 0.7914 0.070 Uiso 1 1 calc R . . . .
C6 C 0.5691(4) 0.1068(3) 0.77895(14) 0.0571(11) Uani 1 1 d . . . . .
H6 H 0.5581 0.1070 0.7461 0.068 Uiso 1 1 calc R . . . .
C7 C 0.5122(4) -0.0399(3) 0.88326(18) 0.0658(12) Uani 1 1 d . . . . .
C8 C 0.7038(3) 0.2391(3) 0.72973(13) 0.0512(10) Uani 1 1 d . . . . .
C9 C 0.7578(4) 0.1618(3) 0.71976(14) 0.0608(12) Uani 1 1 d . . . . .
H9 H 0.7628 0.1183 0.7430 0.073 Uiso 1 1 calc R . . . .
C10 C 0.8035(3) 0.1492(3) 0.67596(13) 0.0568(11) Uani 1 1 d . . . . .
H10 H 0.8353 0.0957 0.6691 0.068 Uiso 1 1 calc R . . . .
C11 C 0.8034(3) 0.2147(3) 0.64175(13) 0.0487(9) Uani 1 1 d . . . . .
C12 C 0.7520(3) 0.2931(3) 0.65214(12) 0.0510(10) Uani 1 1 d . . . . .
H12 H 0.7513 0.3380 0.6296 0.061 Uiso 1 1 calc R . . . .
C13 C 0.7026(3) 0.3046(3) 0.69516(14) 0.0531(10) Uani 1 1 d . . . . .
H13 H 0.6676 0.3570 0.7013 0.064 Uiso 1 1 calc R . . . .
C14 C 0.8566(3) 0.2021(3) 0.59514(13) 0.0497(10) Uani 1 1 d . . . . .
C15 C 0.8520(3) 0.1216(3) 0.57073(14) 0.0525(10) Uani 1 1 d . . . . .
H15 H 0.8152 0.0746 0.5838 0.063 Uiso 1 1 calc R . . . .
C16 C 0.9018(3) 0.1127(3) 0.52771(13) 0.0547(10) Uani 1 1 d . . . . .
H16 H 0.8962 0.0595 0.5116 0.066 Uiso 1 1 calc R . . . .
C17 C 0.9628(4) 0.2532(3) 0.53080(15) 0.0653(13) Uani 1 1 d . . . . .
H17 H 1.0016 0.2985 0.5172 0.078 Uiso 1 1 calc R . . . .
C18 C 0.9134(4) 0.2679(3) 0.57354(14) 0.0589(11) Uani 1 1 d . . . . .
H18 H 0.9182 0.3226 0.5881 0.071 Uiso 1 1 calc R . . . .
C19 C 0.6231(4) 0.3352(2) 0.79090(13) 0.0526(10) Uani 1 1 d . . . . .
C20 C 0.5180(4) 0.3513(3) 0.80277(16) 0.0582(11) Uani 1 1 d . . . . .
H20 H 0.4669 0.3091 0.7965 0.070 Uiso 1 1 calc R . . . .
C21 C 0.4904(4) 0.4292(3) 0.82359(14) 0.0558(11) Uani 1 1 d . . . . .
H21 H 0.4203 0.4388 0.8317 0.067 Uiso 1 1 calc R . . . .
C22 C 0.5638(3) 0.4943(3) 0.83285(13) 0.0496(10) Uani 1 1 d . . . . .
C23 C 0.6661(4) 0.4785(3) 0.81934(14) 0.0610(11) Uani 1 1 d . . . . .
H23 H 0.7168 0.5216 0.8243 0.073 Uiso 1 1 calc R . . . .
C24 C 0.6951(4) 0.3998(3) 0.79854(15) 0.0620(12) Uani 1 1 d . . . . .
H24 H 0.7648 0.3909 0.7896 0.074 Uiso 1 1 calc R . . . .
C25 C 0.5340(3) 0.5764(3) 0.85780(13) 0.0511(10) Uani 1 1 d . . . . .
C26 C 0.4572(4) 0.5787(3) 0.89288(16) 0.0641(12) Uani 1 1 d . . . . .
H26 H 0.4201 0.5279 0.9004 0.077 Uiso 1 1 calc R . . . .
C27 C 0.4349(4) 0.6555(3) 0.91684(16) 0.0617(12) Uani 1 1 d . . . . .
H27 H 0.3823 0.6550 0.9400 0.074 Uiso 1 1 calc R . . . .
C28 C 0.5561(4) 0.7293(3) 0.87471(18) 0.0699(13) Uani 1 1 d . . . . .
H28 H 0.5911 0.7815 0.8679 0.084 Uiso 1 1 calc R . . . .
C29 C 0.5823(4) 0.6550(3) 0.84835(18) 0.0730(14) Uani 1 1 d . . . . .
H29 H 0.6326 0.6586 0.8243 0.088 Uiso 1 1 calc R . . . .
N1 N 0.6520(3) 0.2509(2) 0.77363(11) 0.0624(10) Uani 1 1 d . . . . .
N2 N 0.9577(3) 0.1766(2) 0.50787(11) 0.0525(9) Uani 1 1 d . . . . .
N3 N 0.4850(3) 0.7297(2) 0.90846(12) 0.0549(9) Uani 1 1 d . . . . .
N4 N 1.2239(6) 0.1482(5) 0.4935(3) 0.105(2) Uani 0.894(8) 1 d . U P A 1
O1 O 0.5499(3) -0.0545(2) 0.92341(12) 0.0807(10) Uani 1 1 d . . . . .
O2 O 0.4398(4) -0.0843(2) 0.86752(14) 0.1088(14) Uani 1 1 d . . . . .
O3 O 1.1757(4) 0.1040(3) 0.4621(2) 0.0969(16) Uani 0.894(8) 1 d . U P A 1
O4 O 1.1924(4) 0.2270(4) 0.4995(2) 0.124(2) Uani 0.894(8) 1 d . U P A 1
O5 O 1.2989(6) 0.1190(6) 0.5147(3) 0.188(3) Uani 0.894(8) 1 d . U P A 1
Zn1 Zn 1.03820(4) 0.15592(3) 0.44529(2) 0.0522(2) Uani 1 1 d D U . . .
O3A O 1.172(4) 0.075(2) 0.4872(15) 0.102(9) Uani 0.106(8) 1 d D U P A 2
N4A N 1.193(7) 0.155(2) 0.4930(18) 0.110(9) Uani 0.106(8) 1 d D U P A 2
O4A O 1.178(2) 0.207(2) 0.4593(14) 0.107(9) Uani 0.106(8) 1 d D U P A 2
O5A O 1.234(5) 0.182(3) 0.5309(14) 0.139(13) Uani 0.106(8) 1 d D U P A 2

loop_
_atom_site_aniso_label
_atom_site_aniso_U_11
_atom_site_aniso_U_22
_atom_site_aniso_U_33
_atom_site_aniso_U_23
_atom_site_aniso_U_13
_atom_site_aniso_U_12
C1 0.069(3) 0.037(2) 0.042(2) 0.0000(16) 0.015(2) 0.0073(19)
C2 0.076(3) 0.048(2) 0.043(2) -0.0115(18) 0.005(2) -0.005(2)
C3 0.072(3) 0.060(3) 0.040(2) 0.002(2) 0.003(2) 0.005(2)
C4 0.060(3) 0.039(2) 0.049(2) 0.0060(18) 0.001(2) 0.0026(19)
C5 0.071(3) 0.049(2) 0.055(2) -0.008(2) 0.000(2) -0.004(2)
C6 0.084(3) 0.048(2) 0.039(2) 0.0003(19) 0.001(2) 0.001(2)
C7 0.083(3) 0.054(3) 0.061(3) -0.004(2) 0.008(3) 0.010(3)
C8 0.069(3) 0.048(2) 0.0360(19) -0.0023(17) 0.0102(19) 0.003(2)
C9 0.083(3) 0.057(3) 0.042(2) 0.010(2) 0.011(2) 0.017(2)
C10 0.068(3) 0.056(3) 0.046(2) 0.000(2) 0.009(2) 0.021(2)
C11 0.056(2) 0.052(2) 0.0376(19) -0.0002(18) 0.0005(18) 0.006(2)
C12 0.071(3) 0.047(2) 0.0351(19) 0.0031(17) 0.002(2) 0.003(2)
C13 0.067(3) 0.043(2) 0.049(2) 0.0018(19) 0.008(2) 0.010(2)
C14 0.058(2) 0.051(2) 0.040(2) -0.0004(18) -0.0044(19) 0.010(2)
C15 0.063(3) 0.052(2) 0.042(2) 0.0043(18) 0.010(2) -0.002(2)
C16 0.074(3) 0.044(2) 0.046(2) -0.0003(19) 0.005(2) 0.004(2)
C17 0.096(4) 0.054(3) 0.046(2) -0.005(2) 0.016(2) -0.014(2)
C18 0.081(3) 0.050(3) 0.046(2) -0.007(2) 0.007(2) -0.005(2)
C19 0.078(3) 0.039(2) 0.040(2) -0.0012(17) 0.013(2) -0.001(2)
C20 0.072(3) 0.044(2) 0.059(3) -0.002(2) 0.009(2) -0.008(2)
C21 0.060(3) 0.045(2) 0.062(3) -0.005(2) 0.010(2) -0.001(2)
C22 0.063(3) 0.042(2) 0.043(2) -0.0017(17) 0.0036(19) -0.005(2)
C23 0.066(3) 0.051(3) 0.066(3) -0.012(2) 0.009(2) -0.012(2)
C24 0.061(3) 0.060(3) 0.065(3) -0.006(2) 0.016(2) -0.005(2)
C25 0.068(3) 0.046(2) 0.040(2) -0.0065(17) -0.001(2) -0.004(2)
C26 0.078(3) 0.045(2) 0.070(3) -0.001(2) 0.010(3) -0.007(2)
C27 0.074(3) 0.053(3) 0.057(3) -0.009(2) 0.012(2) 0.000(2)
C28 0.092(4) 0.042(3) 0.076(3) -0.006(2) 0.017(3) -0.013(2)
C29 0.091(3) 0.054(3) 0.075(3) -0.014(2) 0.029(3) -0.012(3)
N1 0.097(3) 0.0385(18) 0.052(2) -0.0004(15) 0.031(2) 0.0009(19)
N2 0.076(2) 0.0453(19) 0.0363(16) -0.0019(14) 0.0105(17) -0.0001(17)
N3 0.078(2) 0.044(2) 0.0426(18) -0.0008(15) -0.0032(18) -0.0035(18)
N4 0.092(5) 0.115(4) 0.108(4) 0.038(3) -0.013(3) -0.022(3)
O1 0.106(3) 0.069(2) 0.067(2) 0.0237(18) -0.005(2) 0.0010(19)
O2 0.153(4) 0.076(3) 0.098(3) 0.004(2) -0.011(3) -0.052(3)
O3 0.090(3) 0.088(3) 0.112(3) 0.012(3) -0.006(3) 0.005(2)
O4 0.111(4) 0.121(4) 0.140(5) 0.003(4) -0.005(4) -0.018(3)
O5 0.130(5) 0.223(7) 0.211(7) 0.089(6) -0.052(5) -0.014(5)
Zn1 0.0759(4) 0.0391(3) 0.0415(3) 0.0010(2) 0.0088(2) 0.0005(2)
O3A 0.101(12) 0.104(10) 0.102(12) 0.008(7) -0.008(8) 0.003(6)
N4A 0.109(12) 0.109(11) 0.112(11) 0.005(7) -0.004(8) 0.000(7)
O4A 0.103(10) 0.107(11) 0.110(11) 0.005(7) -0.005(7) -0.010(7)
O5A 0.16(2) 0.131(17) 0.127(13) -0.003(10) -0.023(12) -0.004(13)

loop_
_atom_type_symbol
_atom_type_description
_atom_type_scat_dispersion_real
_atom_type_scat_dispersion_imag
_atom_type_scat_source
C C 0.0033 0.0016 'International Tables Vol C Tables 4.2.6.8 and 6.1.1.4'
H H 0.0000 0.0000 'International Tables Vol C Tables 4.2.6.8 and 6.1.1.4'
N N 0.0061 0.0033 'International Tables Vol C Tables 4.2.6.8 and 6.1.1.4'
O O 0.0106 0.0060 'International Tables Vol C Tables 4.2.6.8 and 6.1.1.4'
Zn Zn 0.2839 1.4301 'International Tables Vol C Tables 4.2.6.8 and 6.1.1.4'

loop_
_geom_angle_atom_site_label_1
_geom_angle_atom_site_label_2
_geom_angle_atom_site_label_3
_geom_angle
_geom_angle_site_symmetry_1
_geom_angle_site_symmetry_3
C2 C1 C6 118.7(4) . .
C2 C1 N1 120.4(4) . .
C6 C1 N1 120.8(3) . .
C1 C2 H2 119.8 . .
C3 C2 C1 120.4(4) . .
C3 C2 H2 119.8 . .
C2 C3 H3 119.5 . .
C2 C3 C4 121.1(4) . .
C4 C3 H3 119.5 . .
C3 C4 C5 119.0(4) . .
C3 C4 C7 121.2(4) . .
C5 C4 C7 119.7(4) . .
C4 C5 H5 119.6 . .
C4 C5 C6 120.8(4) . .
C6 C5 H5 119.6 . .
C1 C6 H6 120.0 . .
C5 C6 C1 120.0(4) . .
C5 C6 H6 120.0 . .
C4 C7 Zn1 169.4(4) . 2_655
O1 C7 C4 119.5(5) . .
O1 C7 Zn1 50.1(2) . 2_655
O2 C7 C4 119.4(5) . .
O2 C7 O1 121.1(5) . .
O2 C7 Zn1 71.0(3) . 2_655
C9 C8 N1 120.9(3) . .
C13 C8 C9 118.3(3) . .
C13 C8 N1 120.8(4) . .
C8 C9 H9 119.8 . .
C10 C9 C8 120.5(4) . .
C10 C9 H9 119.8 . .
C9 C10 H10 119.4 . .
C9 C10 C11 121.2(4) . .
C11 C10 H10 119.4 . .
C10 C11 C12 118.4(3) . .
C10 C11 C14 121.0(3) . .
C12 C11 C14 120.6(3) . .
C11 C12 H12 119.7 . .
C13 C12 C11 120.6(4) . .
C13 C12 H12 119.7 . .
C8 C13 H13 119.5 . .
C12 C13 C8 121.0(4) . .
C12 C13 H13 119.5 . .
C15 C14 C11 121.5(4) . .
C18 C14 C11 122.1(4) . .
C18 C14 C15 116.4(4) . .
C14 C15 H15 120.1 . .
C16 C15 C14 119.7(4) . .
C16 C15 H15 120.1 . .
C15 C16 H16 118.6 . .
N2 C16 C15 122.9(4) . .
N2 C16 H16 118.6 . .
C18 C17 H17 118.6 . .
N2 C17 H17 118.6 . .
N2 C17 C18 122.7(4) . .
C14 C18 H18 119.8 . .
C17 C18 C14 120.3(4) . .
C17 C18 H18 119.8 . .
C20 C19 N1 119.1(4) . .
C24 C19 C20 118.5(4) . .
C24 C19 N1 122.3(4) . .
C19 C20 H20 120.0 . .
C21 C20 C19 119.9(4) . .
C21 C20 H20 120.0 . .
C20 C21 H21 119.1 . .
C20 C21 C22 121.9(4) . .
C22 C21 H21 119.1 . .
C21 C22 C25 121.4(4) . .
C23 C22 C21 117.4(4) . .
C23 C22 C25 121.2(4) . .
C22 C23 H23 119.4 . .
C22 C23 C24 121.2(4) . .
C24 C23 H23 119.4 . .
C19 C24 C23 121.0(4) . .
C19 C24 H24 119.5 . .
C23 C24 H24 119.5 . .
C26 C25 C22 122.3(4) . .
C29 C25 C22 122.2(4) . .
C29 C25 C26 115.4(4) . .
C25 C26 H26 119.6 . .
C27 C26 C25 120.7(4) . .
C27 C26 H26 119.6 . .
C26 C27 H27 118.5 . .
N3 C27 C26 122.9(4) . .
N3 C27 H27 118.5 . .
C29 C28 H28 118.3 . .
N3 C28 H28 118.3 . .
N3 C28 C29 123.5(4) . .
C25 C29 C28 120.2(4) . .
C25 C29 H29 119.9 . .
C28 C29 H29 119.9 . .
C1 N1 C19 117.3(3) . .
C8 N1 C1 120.3(3) . .
C8 N1 C19 122.3(3) . .
C16 N2 C17 117.9(3) . .
C16 N2 Zn1 120.7(3) . .
C17 N2 Zn1 121.4(3) . .
C27 N3 Zn1 124.9(3) . 2_665
C28 N3 C27 117.2(4) . .
C28 N3 Zn1 117.9(3) . 2_665
O3 N4 O4 116.2(7) . .
O5 N4 O3 121.7(9) . .
O5 N4 O4 122.0(9) . .
C7 O1 Zn1 101.5(3) . 2_655
C7 O2 Zn1 80.9(3) . 2_655
N4 O3 Zn1 112.3(5) . .
N2 Zn1 C7 124.07(16) . 2_654
N2 Zn1 O2 152.01(14) . 2_654
N2 Zn1 O3A 90.9(11) . .
N3 Zn1 C7 102.22(14) 2_664 2_654
N3 Zn1 N2 103.12(13) 2_664 .
N3 Zn1 O2 87.09(13) 2_664 2_654
N3 Zn1 O3A 141.4(9) 2_664 .
O1 Zn1 C7 28.36(15) 2_654 2_654
O1 Zn1 N2 95.81(14) 2_654 .
O1 Zn1 N3 115.03(15) 2_654 2_664
O1 Zn1 O2 56.54(13) 2_654 2_654
O1 Zn1 O3A 98.7(8) 2_654 .
O2 Zn1 C7 28.18(13) 2_654 2_654
O3 Zn1 C7 96.04(19) . 2_654
O3 Zn1 N2 107.4(2) . .
O3 Zn1 N3 126.09(19) . 2_664
O3 Zn1 O1 104.88(18) . 2_654
O3 Zn1 O2 86.1(2) . 2_654
O3A Zn1 C7 98.9(8) . 2_654
O3A Zn1 O2 97.2(10) . 2_654
O4A Zn1 C7 129.0(14) . 2_654
O4A Zn1 N2 102.7(13) . .
O4A Zn1 N3 83.9(10) . 2_664
O4A Zn1 O1 149.8(13) . 2_654
O4A Zn1 O2 104.3(14) . 2_654
O4A Zn1 O3A 57.8(9) . .
N4A O3A Zn1 74(3) . .
O3A N4A O5A 121(2) . .
O4A N4A O3A 119(2) . .
O4A N4A O5A 120(2) . .
N4A O4A Zn1 92(3) . .

loop_
_geom_bond_atom_site_label_1
_geom_bond_atom_site_label_2
_geom_bond_distance
_geom_bond_site_symmetry_2
C1 C2 1.385(5) .
C1 C6 1.390(6) .
C1 N1 1.415(5) .
C2 H2 0.9300 .
C2 C3 1.370(6) .
C3 H3 0.9300 .
C3 C4 1.374(6) .
C4 C5 1.374(6) .
C4 C7 1.480(6) .
C5 H5 0.9300 .
C5 C6 1.381(6) .
C6 H6 0.9300 .
C7 O1 1.240(6) .
C7 O2 1.224(6) .
C7 Zn1 2.558(5) 2_655
C8 C9 1.392(5) .
C8 C13 1.389(5) .
C8 N1 1.404(5) .
C9 H9 0.9300 .
C9 C10 1.369(5) .
C10 H10 0.9300 .
C10 C11 1.382(5) .
C11 C12 1.392(5) .
C11 C14 1.480(5) .
C12 H12 0.9300 .
C12 C13 1.368(5) .
C13 H13 0.9300 .
C14 C15 1.404(5) .
C14 C18 1.375(6) .
C15 H15 0.9300 .
C15 C16 1.366(5) .
C16 H16 0.9300 .
C16 N2 1.327(5) .
C17 H17 0.9300 .
C17 C18 1.369(6) .
C17 N2 1.333(5) .
C18 H18 0.9300 .
C19 C20 1.396(6) .
C19 C24 1.360(6) .
C19 N1 1.420(5) .
C20 H20 0.9300 .
C20 C21 1.369(6) .
C21 H21 0.9300 .
C21 C22 1.385(6) .
C22 C23 1.374(6) .
C22 C25 1.482(5) .
C23 H23 0.9300 .
C23 C24 1.383(6) .
C24 H24 0.9300 .
C25 C26 1.384(6) .
C25 C29 1.371(6) .
C26 H26 0.9300 .
C26 C27 1.378(6) .
C27 H27 0.9300 .
C27 N3 1.318(5) .
C28 H28 0.9300 .
C28 C29 1.392(6) .
C28 N3 1.306(5) .
C29 H29 0.9300 .
N2 Zn1 2.050(3) .
N3 Zn1 2.045(3) 2_665
N4 O3 1.265(8) .
N4 O4 1.276(9) .
N4 O5 1.207(9) .
O1 Zn1 2.003(3) 2_655
O2 Zn1 2.449(4) 2_655
O3 Zn1 1.974(5) .
Zn1 C7 2.558(5) 2_654
Zn1 N3 2.045(3) 2_664
Zn1 O1 2.003(3) 2_654
Zn1 O2 2.449(4) 2_654
Zn1 O3A 2.41(4) .
Zn1 O4A 1.981(19) .
O3A N4A 1.249(18) .
N4A O4A 1.246(18) .
N4A O5A 1.250(18) .

loop_
_geom_torsion_atom_site_label_1
_geom_torsion_atom_site_label_2
_geom_torsion_atom_site_label_3
_geom_torsion_atom_site_label_4
_geom_torsion
_geom_torsion_site_symmetry_4
C1 C2 C3 C4 -1.7(7) .
C2 C1 C6 C5 -0.2(6) .
C2 C1 N1 C8 136.8(4) .
C2 C1 N1 C19 -47.9(6) .
C2 C3 C4 C5 0.4(6) .
C2 C3 C4 C7 -175.8(4) .
C3 C4 C5 C6 1.1(6) .
C3 C4 C7 O1 -22.8(7) .
C3 C4 C7 O2 155.1(5) .
C3 C4 C7 Zn1 -13(2) 2_655
C4 C5 C6 C1 -1.1(7) .
C4 C7 O1 Zn1 177.6(3) 2_655
C4 C7 O2 Zn1 -177.6(4) 2_655
C5 C4 C7 O1 161.0(4) .
C5 C4 C7 O2 -21.1(7) .
C5 C4 C7 Zn1 171.2(16) 2_655
C6 C1 C2 C3 1.6(6) .
C6 C1 N1 C8 -44.9(6) .
C6 C1 N1 C19 130.4(4) .
C7 C4 C5 C6 177.3(4) .
C8 C9 C10 C11 4.3(7) .
C9 C8 C13 C12 0.8(6) .
C9 C8 N1 C1 -23.6(6) .
C9 C8 N1 C19 161.2(4) .
C9 C10 C11 C12 -2.4(7) .
C9 C10 C11 C14 177.6(4) .
C10 C11 C12 C13 -0.3(6) .
C10 C11 C14 C15 39.6(6) .
C10 C11 C14 C18 -140.0(4) .
C11 C12 C13 C8 1.1(6) .
C11 C14 C15 C16 179.8(4) .
C11 C14 C18 C17 178.9(4) .
C12 C11 C14 C15 -140.4(4) .
C12 C11 C14 C18 40.0(6) .
C13 C8 C9 C10 -3.4(7) .
C13 C8 N1 C1 156.4(4) .
C13 C8 N1 C19 -18.7(6) .
C14 C11 C12 C13 179.7(4) .
C14 C15 C16 N2 1.8(6) .
C15 C14 C18 C17 -0.7(6) .
C15 C16 N2 C17 -1.6(6) .
C15 C16 N2 Zn1 176.0(3) .
C18 C14 C15 C16 -0.6(6) .
C18 C17 N2 C16 0.2(7) .
C18 C17 N2 Zn1 -177.4(4) .
C19 C20 C21 C22 0.9(7) .
C20 C19 C24 C23 2.5(6) .
C20 C19 N1 C1 -50.8(6) .
C20 C19 N1 C8 124.5(4) .
C20 C21 C22 C23 1.4(6) .
C20 C21 C22 C25 -176.6(4) .
C21 C22 C23 C24 -1.8(6) .
C21 C22 C25 C26 33.4(6) .
C21 C22 C25 C29 -148.0(5) .
C22 C23 C24 C19 -0.2(7) .
C22 C25 C26 C27 177.0(4) .
C22 C25 C29 C28 -176.1(4) .
C23 C22 C25 C26 -144.6(4) .
C23 C22 C25 C29 34.1(6) .
C24 C19 C20 C21 -2.9(6) .
C24 C19 N1 C1 126.0(4) .
C24 C19 N1 C8 -58.8(6) .
C25 C22 C23 C24 176.2(4) .
C25 C26 C27 N3 -0.7(7) .
C26 C25 C29 C28 2.7(7) .
C26 C27 N3 C28 2.2(7) .
C26 C27 N3 Zn1 -176.3(3) 2_665
C29 C25 C26 C27 -1.7(7) .
C29 C28 N3 C27 -1.2(7) .
C29 C28 N3 Zn1 177.4(4) 2_665
N1 C1 C2 C3 179.9(4) .
N1 C1 C6 C5 -178.5(4) .
N1 C8 C9 C10 176.7(4) .
N1 C8 C13 C12 -179.3(4) .
N1 C19 C20 C21 174.0(4) .
N1 C19 C24 C23 -174.2(4) .
N2 C17 C18 C14 1.0(7) .
N3 C28 C29 C25 -1.3(8) .
O1 C7 O2 Zn1 0.2(4) 2_655
O2 C7 O1 Zn1 -0.3(6) 2_655
O4 N4 O3 Zn1 -17.9(9) .
O5 N4 O3 Zn1 165.9(7) .
Zn1 O3A N4A O4A -38(7) .
Zn1 O3A N4A O5A 147(10) .
O3A N4A O4A Zn1 46(9) .
O5A N4A O4A Zn1 -139(9) .

loop_
_platon_squeeze_void_nr
_platon_squeeze_void_average_x
_platon_squeeze_void_average_y
_platon_squeeze_void_average_z
_platon_squeeze_void_volume
_platon_squeeze_void_count_electrons
_platon_squeeze_void_content
1 0.000 0.000 0.000 123 10 ' '
2 0.000 0.500 0.500 123 10 ' '
3 0.500 0.500 0.000 123 10 ' '
4 0.500 1.000 0.500 123 10 ' '
